data_4084721
loop_
_publ_author_name
'Ma, Chong'
'Ai, Chunjin'
'Li, Zhefu'
'Li, Bin'
'Song, Haibin'
'Xu, Shansheng'
'Wang, Baiquan'

_publ_section_title
;
 Synthesis and Alkyne Insertion Reactions of NHC-Based Cyclometalated
 Ruthenium(II) Complexes
;
_journal_issue 19
_journal_name_full Organometallics
_journal_page_first 5164
_journal_paper_doi 10.1021/om500369g
_journal_volume 33
_journal_year 2014
_chemical_formula_sum 'C29 H33 Cl N2 Ru'
_chemical_formula_weight 546.09
_chemical_name_systematic
; 
 ? 
;
_space_group_IT_number 15
_symmetry_cell_setting monoclinic
_symmetry_space_group_name_Hall '-C 2yc'
_symmetry_space_group_name_H-M 'C 1 2/c 1'
_atom_sites_solution_hydrogens geom
_atom_sites_solution_primary direct
_atom_sites_solution_secondary difmap
_audit_creation_method SHELXL-97
_cell_angle_alpha 90.00
_cell_angle_beta 116.707(4)
_cell_angle_gamma 90.00
_cell_formula_units_Z 8
_cell_length_a 26.905(6)
_cell_length_b 14.630(3)
_cell_length_c 13.977(3)
_cell_measurement_reflns_used 8321
_cell_measurement_temperature 113(2)
_cell_measurement_theta_max 27.9
_cell_measurement_theta_min 1.6
_cell_volume 4914.7(18)
_computing_cell_refinement CrystalClear
_computing_data_collection CrystalClear
_computing_data_reduction CrystalClear
_computing_molecular_graphics 'Bruker SHELXTL'
_computing_publication_material 'CrystalStructure 3.8'
_computing_structure_refinement 'SHELXL-97 (Sheldrick, 1997)'
_computing_structure_solution 'SHELXS-97 (Sheldrick, 1990)'
_diffrn_ambient_temperature 113(2)
_diffrn_detector_area_resol_mean 14.22
_diffrn_measured_fraction_theta_full 0.992
_diffrn_measured_fraction_theta_max 0.992
_diffrn_measurement_device_type 'Rigaku Saturn724 CCD'
_diffrn_measurement_method '\w and \f scans'
_diffrn_radiation_monochromator multilayer
_diffrn_radiation_source 'rotating anode'
_diffrn_radiation_type MoK\a
_diffrn_radiation_wavelength 0.71073
_diffrn_reflns_av_R_equivalents 0.0343
_diffrn_reflns_av_sigmaI/netI 0.0314
_diffrn_reflns_limit_h_max 33
_diffrn_reflns_limit_h_min -35
_diffrn_reflns_limit_k_max 19
_diffrn_reflns_limit_k_min -19
_diffrn_reflns_limit_l_max 18
_diffrn_reflns_limit_l_min -18
_diffrn_reflns_number 25239
_diffrn_reflns_theta_full 27.90
_diffrn_reflns_theta_max 27.90
_diffrn_reflns_theta_min 1.63
_diffrn_standards_decay_% 0
_diffrn_standards_interval_count 0
_diffrn_standards_interval_time 0
_diffrn_standards_number 0
_exptl_absorpt_coefficient_mu 0.767
_exptl_absorpt_correction_T_max 0.9136
_exptl_absorpt_correction_T_min 0.8617
_exptl_absorpt_correction_type multi-scan
_exptl_absorpt_process_details CrystalClear
_exptl_crystal_colour Colorless
_exptl_crystal_density_diffrn 1.476
_exptl_crystal_density_method 'not measured'
_exptl_crystal_description Prism
_exptl_crystal_F_000 2256
_exptl_crystal_size_max 0.20
_exptl_crystal_size_mid 0.18
_exptl_crystal_size_min 0.12
_refine_diff_density_max 0.448
_refine_diff_density_min -0.839
_refine_diff_density_rms 0.068
_refine_ls_extinction_method none
_refine_ls_goodness_of_fit_ref 1.088
_refine_ls_hydrogen_treatment constr
_refine_ls_matrix_type full
_refine_ls_number_parameters 304
_refine_ls_number_reflns 5835
_refine_ls_number_restraints 0
_refine_ls_restrained_S_all 1.088
_refine_ls_R_factor_all 0.0281
_refine_ls_R_factor_gt 0.0248
_refine_ls_shift/su_max 0.002
_refine_ls_shift/su_mean 0.000
_refine_ls_structure_factor_coef Fsqd
_refine_ls_weighting_details 'calc w=1/[\s^2^(Fo^2^)+(0.0338P)^2^+0.5234P] where P=(Fo^2^+2Fc^2^)/3'
_refine_ls_weighting_scheme calc
_refine_ls_wR_factor_gt 0.0636
_refine_ls_wR_factor_ref 0.0648
_reflns_number_gt 5211
_reflns_number_total 5835
_reflns_threshold_expression >2sigma(I)
_cod_data_source_file om500369g_si_001.cif
_cod_data_source_block 2a
_cod_depositor_comments
;
The following automatic conversions were performed:

'_symmetry_cell_setting' value 'Monoclinic' changed to 'monoclinic'
according to
/usr/data/users/saulius/crontab/automatic-downloads/current/ACS/lib/dictionaries/cif_core.dic
dictionary named 'cif_core.dic' version 2.4.2 from 2011-04-26.

Automatic conversion script
Id: cif_fix_values 2827 2014-09-09 07:05:25Z andrius 
;
_cod_original_cell_volume 4915.0(19)
_cod_original_sg_symbol_H-M C2/c
_cod_database_code 4084721

loop_
_symmetry_equiv_pos_as_xyz
'x, y, z'
'-x, y, -z+1/2'
'x+1/2, y+1/2, z'
'-x+1/2, y+1/2, -z+1/2'
'-x, -y, -z'
'x, -y, z-1/2'
'-x+1/2, -y+1/2, -z'
'x+1/2, -y+1/2, z-1/2'

loop_
_atom_site_label
_atom_site_type_symbol
_atom_site_fract_x
_atom_site_fract_y
_atom_site_fract_z
_atom_site_U_iso_or_equiv
_atom_site_adp_type
_atom_site_occupancy
_atom_site_symmetry_multiplicity
_atom_site_calc_flag
_atom_site_refinement_flags
Ru1 Ru 0.130287(5) 0.423607(8) 0.018927(9) 0.01434(5) Uani 1 1 d .
Cl1 Cl 0.192106(17) 0.47733(3) -0.05149(3) 0.02231(9) Uani 1 1 d .
N1 N 0.20227(5) 0.26193(9) 0.07594(10) 0.0149(3) Uani 1 1 d .
N2 N 0.23887(5) 0.34954(9) 0.21353(10) 0.0153(3) Uani 1 1 d .
C1 C 0.11030(9) 0.65173(13) -0.0427(2) 0.0410(5) Uani 1 1 d .
H1A H 0.1143 0.7032 0.0051 0.062 Uiso 1 1 calc R
H1B H 0.0818 0.6662 -0.1152 0.062 Uiso 1 1 calc R
H1C H 0.1459 0.6406 -0.0440 0.062 Uiso 1 1 calc R
C2 C 0.09320(8) 0.56708(11) -0.00245(16) 0.0256(4) Uani 1 1 d .
C3 C 0.11813(7) 0.54795(12) 0.10793(15) 0.0243(4) Uani 1 1 d .
H3 H 0.1430 0.5906 0.1577 0.029 Uiso 1 1 calc R
C4 C 0.10587(7) 0.46472(12) 0.14433(13) 0.0203(3) Uani 1 1 d .
H4 H 0.1250 0.4504 0.2184 0.024 Uiso 1 1 calc R
C5 C 0.06594(7) 0.40180(11) 0.07372(13) 0.0179(3) Uani 1 1 d .
C6 C 0.04064(7) 0.42460(11) -0.03692(13) 0.0195(3) Uani 1 1 d .
H6 H 0.0144 0.3836 -0.0868 0.023 Uiso 1 1 calc R
C7 C 0.05340(7) 0.50653(12) -0.07484(14) 0.0238(4) Uani 1 1 d .
H7 H 0.0351 0.5207 -0.1491 0.029 Uiso 1 1 calc R
C8 C 0.05064(7) 0.31607(12) 0.11664(15) 0.0249(4) Uani 1 1 d .
H8 H 0.0298 0.3364 0.1567 0.030 Uiso 1 1 calc R
C9 C 0.10202(8) 0.26418(13) 0.19588(16) 0.0329(4) Uani 1 1 d .
H9A H 0.0904 0.2137 0.2273 0.049 Uiso 1 1 calc R
H9B H 0.1262 0.3058 0.2527 0.049 Uiso 1 1 calc R
H9C H 0.1224 0.2398 0.1583 0.049 Uiso 1 1 calc R
C10 C 0.01293(9) 0.25180(13) 0.02930(17) 0.0358(5) Uani 1 1 d .
H10A H -0.0215 0.2837 -0.0176 0.054 Uiso 1 1 calc R
H10B H 0.0041 0.1988 0.0617 0.054 Uiso 1 1 calc R
H10C H 0.0318 0.2313 -0.0127 0.054 Uiso 1 1 calc R
C11 C 0.12171(7) 0.30872(11) -0.07427(13) 0.0173(3) Uani 1 1 d .
C12 C 0.08109(7) 0.29297(12) -0.17880(13) 0.0239(4) Uani 1 1 d .
H12 H 0.0541 0.3389 -0.2149 0.029 Uiso 1 1 calc R
C13 C 0.07934(7) 0.21085(13) -0.23144(13) 0.0271(4) Uani 1 1 d .
H13 H 0.0509 0.2013 -0.3022 0.033 Uiso 1 1 calc R
C14 C 0.11846(7) 0.14349(12) -0.18168(14) 0.0249(4) Uani 1 1 d .
H14 H 0.1166 0.0877 -0.2179 0.030 Uiso 1 1 calc R
C15 C 0.16062(7) 0.15723(11) -0.07853(13) 0.0206(3) Uani 1 1 d .
H15 H 0.1881 0.1118 -0.0434 0.025 Uiso 1 1 calc R
C16 C 0.16114(6) 0.23916(11) -0.02896(12) 0.0160(3) Uani 1 1 d .
C17 C 0.25015(6) 0.21836(11) 0.14746(12) 0.0179(3) Uani 1 1 d .
H17 H 0.2642 0.1614 0.1376 0.021 Uiso 1 1 calc R
C18 C 0.27295(7) 0.27318(11) 0.23419(13) 0.0181(3) Uani 1 1 d .
H18 H 0.3062 0.2617 0.2977 0.022 Uiso 1 1 calc R
C19 C 0.19503(6) 0.34325(10) 0.11528(12) 0.0146(3) Uani 1 1 d .
C20 C 0.24523(7) 0.42294(10) 0.29047(13) 0.0177(3) Uani 1 1 d .
H20A H 0.2244 0.4059 0.3308 0.021 Uiso 1 1 calc R
H20B H 0.2284 0.4796 0.2502 0.021 Uiso 1 1 calc R
C21 C 0.30461(7) 0.44198(11) 0.36864(12) 0.0161(3) Uani 1 1 d .
C22 C 0.33626(7) 0.50301(11) 0.34143(12) 0.0178(3) Uani 1 1 d .
C23 C 0.39048(7) 0.52295(11) 0.41619(13) 0.0196(3) Uani 1 1 d .
H23 H 0.4117 0.5647 0.3974 0.024 Uiso 1 1 calc R
C24 C 0.41453(7) 0.48366(12) 0.51743(13) 0.0208(3) Uani 1 1 d .
C25 C 0.38323(7) 0.42109(10) 0.54261(13) 0.0167(3) Uani 1 1 d .
H25 H 0.3995 0.3921 0.6107 0.020 Uiso 1 1 calc R
C26 C 0.32846(7) 0.39988(11) 0.47027(13) 0.0179(3) Uani 1 1 d .
C27 C 0.29530(7) 0.33439(11) 0.50183(13) 0.0225(4) Uani 1 1 d .
H27A H 0.3198 0.3053 0.5701 0.034 Uiso 1 1 calc R
H27B H 0.2787 0.2875 0.4464 0.034 Uiso 1 1 calc R
H27C H 0.2657 0.3677 0.5096 0.034 Uiso 1 1 calc R
C28 C 0.31176(7) 0.54848(12) 0.23238(13) 0.0232(4) Uani 1 1 d .
H28A H 0.2864 0.5975 0.2303 0.035 Uiso 1 1 calc R
H28B H 0.2912 0.5031 0.1770 0.035 Uiso 1 1 calc R
H28C H 0.3418 0.5742 0.2194 0.035 Uiso 1 1 calc R
C29 C 0.47193(7) 0.51137(14) 0.60056(14) 0.0289(4) Uani 1 1 d .
H29A H 0.4686 0.5577 0.6480 0.043 Uiso 1 1 calc R
H29B H 0.4929 0.5367 0.5648 0.043 Uiso 1 1 calc R
H29C H 0.4914 0.4577 0.6427 0.043 Uiso 1 1 calc R

loop_
_atom_site_aniso_label
_atom_site_aniso_U_11
_atom_site_aniso_U_22
_atom_site_aniso_U_33
_atom_site_aniso_U_23
_atom_site_aniso_U_13
_atom_site_aniso_U_12
Ru1 0.01353(8) 0.01462(7) 0.01331(7) 0.00037(5) 0.00464(6) 0.00054(5)
Cl1 0.0236(2) 0.0231(2) 0.0239(2) 0.00273(16) 0.01396(18) -0.00118(16)
N1 0.0148(7) 0.0154(6) 0.0141(6) -0.0014(5) 0.0062(5) 0.0000(5)
N2 0.0148(7) 0.0161(6) 0.0139(6) -0.0017(5) 0.0055(6) 0.0016(5)
C1 0.0447(13) 0.0236(10) 0.0651(15) 0.0136(10) 0.0339(12) 0.0054(9)
C2 0.0243(10) 0.0174(8) 0.0404(11) 0.0071(7) 0.0192(9) 0.0072(7)
C3 0.0215(9) 0.0189(8) 0.0328(10) -0.0075(7) 0.0125(8) 0.0003(7)
C4 0.0173(9) 0.0265(9) 0.0172(8) -0.0022(7) 0.0077(7) 0.0041(7)
C5 0.0159(8) 0.0186(8) 0.0210(8) 0.0023(6) 0.0099(7) 0.0043(6)
C6 0.0119(8) 0.0238(9) 0.0200(8) -0.0010(7) 0.0046(7) 0.0016(6)
C7 0.0188(9) 0.0271(9) 0.0243(8) 0.0101(7) 0.0086(7) 0.0102(7)
C8 0.0264(10) 0.0228(9) 0.0315(9) 0.0061(7) 0.0182(8) 0.0044(7)
C9 0.0382(11) 0.0285(10) 0.0367(10) 0.0139(8) 0.0211(10) 0.0075(8)
C10 0.0353(12) 0.0244(10) 0.0513(13) 0.0013(9) 0.0227(11) -0.0051(8)
C11 0.0168(8) 0.0188(8) 0.0169(7) -0.0030(6) 0.0081(7) -0.0030(6)
C12 0.0193(9) 0.0284(9) 0.0184(8) -0.0014(7) 0.0035(7) 0.0010(7)
C13 0.0256(10) 0.0346(10) 0.0164(8) -0.0089(7) 0.0053(7) -0.0071(8)
C14 0.0284(10) 0.0240(9) 0.0248(9) -0.0103(7) 0.0143(8) -0.0073(7)
C15 0.0215(9) 0.0207(8) 0.0222(8) -0.0038(7) 0.0122(7) -0.0019(7)
C16 0.0154(8) 0.0194(8) 0.0142(7) -0.0022(6) 0.0075(6) -0.0038(6)
C17 0.0178(8) 0.0176(8) 0.0184(8) 0.0016(6) 0.0082(7) 0.0040(6)
C18 0.0158(8) 0.0202(8) 0.0173(7) 0.0013(6) 0.0064(7) 0.0031(6)
C19 0.0141(8) 0.0163(7) 0.0148(7) -0.0007(6) 0.0077(6) -0.0014(6)
C20 0.0175(8) 0.0191(8) 0.0151(7) -0.0043(6) 0.0060(7) 0.0014(6)
C21 0.0156(8) 0.0173(7) 0.0141(7) -0.0030(6) 0.0056(7) 0.0021(6)
C22 0.0213(9) 0.0165(7) 0.0161(7) -0.0022(6) 0.0088(7) 0.0032(6)
C23 0.0204(9) 0.0199(8) 0.0194(8) -0.0022(7) 0.0097(7) -0.0019(7)
C24 0.0173(8) 0.0250(9) 0.0179(8) -0.0055(7) 0.0059(7) 0.0017(7)
C25 0.0197(9) 0.0177(8) 0.0121(7) 0.0008(6) 0.0065(7) 0.0043(6)
C26 0.0217(9) 0.0168(7) 0.0164(8) -0.0012(6) 0.0096(7) 0.0027(6)
C27 0.0268(10) 0.0214(8) 0.0205(8) 0.0013(7) 0.0118(8) 0.0007(7)
C28 0.0271(10) 0.0227(8) 0.0181(8) 0.0018(7) 0.0087(7) 0.0007(7)
C29 0.0203(9) 0.0390(11) 0.0221(9) -0.0068(8) 0.0050(8) -0.0019(8)

loop_
_atom_type_symbol
_atom_type_description
_atom_type_scat_dispersion_real
_atom_type_scat_dispersion_imag
_atom_type_scat_source
C C 0.0033 0.0016 'International Tables Vol C Tables 4.2.6.8 and 6.1.1.4'
H H 0.0000 0.0000 'International Tables Vol C Tables 4.2.6.8 and 6.1.1.4'
N N 0.0061 0.0033 'International Tables Vol C Tables 4.2.6.8 and 6.1.1.4'
Cl Cl 0.1484 0.1585 'International Tables Vol C Tables 4.2.6.8 and 6.1.1.4'
Ru Ru -1.2594 0.8363 'International Tables Vol C Tables 4.2.6.8 and 6.1.1.4'

loop_
_geom_angle_atom_site_label_1
_geom_angle_atom_site_label_2
_geom_angle_atom_site_label_3
_geom_angle
C19 Ru1 C11 76.56(6)
C19 Ru1 C6 136.39(6)
C11 Ru1 C6 89.29(6)
C19 Ru1 C5 105.01(6)
C11 Ru1 C5 102.55(6)
C6 Ru1 C5 37.82(6)
C19 Ru1 C4 95.94(6)
C11 Ru1 C4 136.75(6)
C6 Ru1 C4 66.84(6)
C5 Ru1 C4 37.52(6)
C19 Ru1 C7 172.66(6)
C11 Ru1 C7 104.96(7)
C6 Ru1 C7 37.29(6)
C5 Ru1 C7 67.66(6)
C4 Ru1 C7 77.98(6)
C19 Ru1 C2 144.36(7)
C11 Ru1 C2 138.00(7)
C6 Ru1 C2 66.33(6)
C5 Ru1 C2 79.27(6)
C4 Ru1 C2 65.57(7)
C7 Ru1 C2 36.20(7)
C19 Ru1 C3 112.71(6)
C11 Ru1 C3 166.89(6)
C6 Ru1 C3 77.61(6)
C5 Ru1 C3 66.67(6)
C4 Ru1 C3 36.38(6)
C7 Ru1 C3 64.65(7)
C2 Ru1 C3 35.65(7)
C19 Ru1 Cl1 85.19(5)
C11 Ru1 Cl1 84.86(4)
C6 Ru1 Cl1 135.03(5)
C5 Ru1 Cl1 168.47(4)
C4 Ru1 Cl1 137.61(5)
C7 Ru1 Cl1 102.07(5)
C2 Ru1 Cl1 89.31(5)
C3 Ru1 Cl1 104.69(5)
C19 N1 C17 111.55(13)
C19 N1 C16 115.75(13)
C17 N1 C16 132.68(13)
C19 N2 C18 110.42(13)
C19 N2 C20 123.54(13)
C18 N2 C20 125.73(13)
C2 C1 H1A 109.5
C2 C1 H1B 109.5
H1A C1 H1B 109.5
C2 C1 H1C 109.5
H1A C1 H1C 109.5
H1B C1 H1C 109.5
C3 C2 C7 119.80(16)
C3 C2 C1 119.70(18)
C7 C2 C1 120.49(18)
C3 C2 Ru1 73.08(10)
C7 C2 Ru1 70.26(9)
C1 C2 Ru1 127.72(12)
C2 C3 C4 119.50(16)
C2 C3 Ru1 71.27(10)
C4 C3 Ru1 68.15(9)
C2 C3 H3 120.2
C4 C3 H3 120.2
Ru1 C3 H3 133.5
C3 C4 C5 122.22(16)
C3 C4 Ru1 75.47(9)
C5 C4 Ru1 71.04(9)
C3 C4 H4 118.9
C5 C4 H4 118.9
Ru1 C4 H4 126.6
C6 C5 C4 116.50(15)
C6 C5 C8 122.64(16)
C4 C5 C8 120.85(15)
C6 C5 Ru1 69.85(9)
C4 C5 Ru1 71.44(9)
C8 C5 Ru1 130.36(11)
C7 C6 C5 121.91(16)
C7 C6 Ru1 73.94(10)
C5 C6 Ru1 72.34(10)
C7 C6 H6 119.0
C5 C6 H6 119.0
Ru1 C6 H6 126.7
C2 C7 C6 119.90(16)
C2 C7 Ru1 73.54(10)
C6 C7 Ru1 68.77(9)
C2 C7 H7 120.0
C6 C7 H7 120.0
Ru1 C7 H7 130.1
C10 C8 C5 113.29(15)
C10 C8 C9 109.63(16)
C5 C8 C9 112.19(15)
C10 C8 H8 107.1
C5 C8 H8 107.1
C9 C8 H8 107.1
C8 C9 H9A 109.5
C8 C9 H9B 109.5
H9A C9 H9B 109.5
C8 C9 H9C 109.5
H9A C9 H9C 109.5
H9B C9 H9C 109.5
C8 C10 H10A 109.5
C8 C10 H10B 109.5
H10A C10 H10B 109.5
C8 C10 H10C 109.5
H10A C10 H10C 109.5
H10B C10 H10C 109.5
C12 C11 C16 115.56(15)
C12 C11 Ru1 127.23(13)
C16 C11 Ru1 117.20(11)
C11 C12 C13 121.21(16)
C11 C12 H12 119.4
C13 C12 H12 119.4
C14 C13 C12 120.70(16)
C14 C13 H13 119.7
C12 C13 H13 119.7
C13 C14 C15 120.07(16)
C13 C14 H14 120.0
C15 C14 H14 120.0
C16 C15 C14 117.70(16)
C16 C15 H15 121.2
C14 C15 H15 121.2
C15 C16 C11 124.70(15)
C15 C16 N1 123.20(15)
C11 C16 N1 112.10(13)
C18 C17 N1 105.99(14)
C18 C17 H17 127.0
N1 C17 H17 127.0
C17 C18 N2 107.44(14)
C17 C18 H18 126.3
N2 C18 H18 126.3
N2 C19 N1 104.58(13)
N2 C19 Ru1 136.95(11)
N1 C19 Ru1 118.31(11)
N2 C20 C21 113.75(13)
N2 C20 H20A 108.8
C21 C20 H20A 108.8
N2 C20 H20B 108.8
C21 C20 H20B 108.8
H20A C20 H20B 107.7
C22 C21 C26 119.70(15)
C22 C21 C20 119.93(14)
C26 C21 C20 120.37(15)
C23 C22 C21 119.37(15)
C23 C22 C28 119.92(15)
C21 C22 C28 120.71(15)
C24 C23 C22 121.99(16)
C24 C23 H23 119.0
C22 C23 H23 119.0
C23 C24 C25 118.17(16)
C23 C24 C29 121.29(16)
C25 C24 C29 120.47(16)
C24 C25 C26 121.63(15)
C24 C25 H25 119.2
C26 C25 H25 119.2
C25 C26 C21 119.11(15)
C25 C26 C27 120.08(15)
C21 C26 C27 120.81(15)
C26 C27 H27A 109.5
C26 C27 H27B 109.5
H27A C27 H27B 109.5
C26 C27 H27C 109.5
H27A C27 H27C 109.5
H27B C27 H27C 109.5
C22 C28 H28A 109.5
C22 C28 H28B 109.5
H28A C28 H28B 109.5
C22 C28 H28C 109.5
H28A C28 H28C 109.5
H28B C28 H28C 109.5
C24 C29 H29A 109.5
C24 C29 H29B 109.5
H29A C29 H29B 109.5
C24 C29 H29C 109.5
H29A C29 H29C 109.5
H29B C29 H29C 109.5

loop_
_geom_bond_atom_site_label_1
_geom_bond_atom_site_label_2
_geom_bond_distance
Ru1 C19 2.0301(16)
Ru1 C11 2.0749(16)
Ru1 C6 2.1759(17)
Ru1 C5 2.2085(16)
Ru1 C4 2.2137(16)
Ru1 C7 2.2431(17)
Ru1 C2 2.2855(17)
Ru1 C3 2.3087(17)
Ru1 Cl1 2.4134(6)
N1 C19 1.3610(19)
N1 C17 1.381(2)
N1 C16 1.4237(19)
N2 C19 1.3527(19)
N2 C18 1.391(2)
N2 C20 1.4743(19)
C1 C2 1.515(2)
C1 H1A 0.9800
C1 H1B 0.9800
C1 H1C 0.9800
C2 C3 1.406(3)
C2 C7 1.408(3)
C3 C4 1.415(2)
C3 H3 0.9500
C4 C5 1.422(2)
C4 H4 0.9500
C5 C6 1.421(2)
C5 C8 1.525(2)
C6 C7 1.414(2)
C6 H6 0.9500
C7 H7 0.9500
C8 C10 1.513(3)
C8 C9 1.529(2)
C8 H8 1.0000
C9 H9A 0.9800
C9 H9B 0.9800
C9 H9C 0.9800
C10 H10A 0.9800
C10 H10B 0.9800
C10 H10C 0.9800
C11 C12 1.395(2)
C11 C16 1.399(2)
C12 C13 1.399(2)
C12 H12 0.9500
C13 C14 1.380(3)
C13 H13 0.9500
C14 C15 1.391(2)
C14 H14 0.9500
C15 C16 1.381(2)
C15 H15 0.9500
C17 C18 1.349(2)
C17 H17 0.9500
C18 H18 0.9500
C20 C21 1.502(2)
C20 H20A 0.9900
C20 H20B 0.9900
C21 C22 1.399(2)
C21 C26 1.411(2)
C22 C23 1.391(2)
C22 C28 1.516(2)
C23 C24 1.389(2)
C23 H23 0.9500
C24 C25 1.392(2)
C24 C29 1.512(2)
C25 C26 1.397(2)
C25 H25 0.9500
C26 C27 1.504(2)
C27 H27A 0.9800
C27 H27B 0.9800
C27 H27C 0.9800
C28 H28A 0.9800
C28 H28B 0.9800
C28 H28C 0.9800
C29 H29A 0.9800
C29 H29B 0.9800
C29 H29C 0.9800

loop_
_geom_torsion_atom_site_label_1
_geom_torsion_atom_site_label_2
_geom_torsion_atom_site_label_3
_geom_torsion_atom_site_label_4
_geom_torsion
C19 Ru1 C2 C3 -36.13(16)
C11 Ru1 C2 C3 161.60(10)
C6 Ru1 C2 C3 102.07(11)
C5 Ru1 C2 C3 64.70(11)
C4 Ru1 C2 C3 27.88(10)
C7 Ru1 C2 C3 131.38(16)
Cl1 Ru1 C2 C3 -116.87(10)
C19 Ru1 C2 C7 -167.50(10)
C11 Ru1 C2 C7 30.22(15)
C6 Ru1 C2 C7 -29.31(10)
C5 Ru1 C2 C7 -66.68(11)
C4 Ru1 C2 C7 -103.49(11)
C3 Ru1 C2 C7 -131.38(16)
Cl1 Ru1 C2 C7 111.75(10)
C19 Ru1 C2 C1 78.7(2)
C11 Ru1 C2 C1 -83.6(2)
C6 Ru1 C2 C1 -143.1(2)
C5 Ru1 C2 C1 179.5(2)
C4 Ru1 C2 C1 142.7(2)
C7 Ru1 C2 C1 -113.8(2)
C3 Ru1 C2 C1 114.8(2)
Cl1 Ru1 C2 C1 -2.08(19)
C7 C2 C3 C4 4.5(2)
C1 C2 C3 C4 -174.20(15)
Ru1 C2 C3 C4 -49.96(14)
C7 C2 C3 Ru1 54.48(14)
C1 C2 C3 Ru1 -124.24(16)
C19 Ru1 C3 C2 158.13(10)
C11 Ru1 C3 C2 -68.6(3)
C6 Ru1 C3 C2 -66.49(11)
C5 Ru1 C3 C2 -104.68(12)
C4 Ru1 C3 C2 -134.12(16)
C7 Ru1 C3 C2 -29.37(10)
Cl1 Ru1 C3 C2 67.24(11)
C19 Ru1 C3 C4 -67.75(11)
C11 Ru1 C3 C4 65.5(3)
C6 Ru1 C3 C4 67.62(10)
C5 Ru1 C3 C4 29.44(10)
C7 Ru1 C3 C4 104.75(11)
C2 Ru1 C3 C4 134.12(16)
Cl1 Ru1 C3 C4 -158.64(9)
C2 C3 C4 C5 -4.6(2)
Ru1 C3 C4 C5 -55.94(14)
C2 C3 C4 Ru1 51.37(14)
C19 Ru1 C4 C3 120.86(10)
C11 Ru1 C4 C3 -162.46(10)
C6 Ru1 C4 C3 -100.79(11)
C5 Ru1 C4 C3 -132.17(15)
C7 Ru1 C4 C3 -63.32(10)
C2 Ru1 C4 C3 -27.36(10)
Cl1 Ru1 C4 C3 31.50(13)
C19 Ru1 C4 C5 -106.96(10)
C11 Ru1 C4 C5 -30.29(14)
C6 Ru1 C4 C5 31.39(9)
C7 Ru1 C4 C5 68.86(10)
C2 Ru1 C4 C5 104.82(11)
C3 Ru1 C4 C5 132.17(15)
Cl1 Ru1 C4 C5 163.67(7)
C3 C4 C5 C6 3.0(2)
Ru1 C4 C5 C6 -55.00(13)
C3 C4 C5 C8 -175.49(14)
Ru1 C4 C5 C8 126.52(14)
C3 C4 C5 Ru1 57.99(14)
C19 Ru1 C5 C6 -151.31(9)
C11 Ru1 C5 C6 -72.08(10)
C4 Ru1 C5 C6 128.65(14)
C7 Ru1 C5 C6 29.13(10)
C2 Ru1 C5 C6 65.03(10)
C3 Ru1 C5 C6 100.05(10)
Cl1 Ru1 C5 C6 57.1(3)
C19 Ru1 C5 C4 80.04(10)
C11 Ru1 C5 C4 159.27(10)
C6 Ru1 C5 C4 -128.65(14)
C7 Ru1 C5 C4 -99.52(11)
C2 Ru1 C5 C4 -63.62(10)
C3 Ru1 C5 C4 -28.60(10)
Cl1 Ru1 C5 C4 -71.5(3)
C19 Ru1 C5 C8 -35.08(17)
C11 Ru1 C5 C8 44.15(17)
C6 Ru1 C5 C8 116.2(2)
C4 Ru1 C5 C8 -115.1(2)
C7 Ru1 C5 C8 145.36(18)
C2 Ru1 C5 C8 -178.74(17)
C3 Ru1 C5 C8 -143.72(17)
Cl1 Ru1 C5 C8 173.37(14)
C4 C5 C6 C7 -1.5(2)
C8 C5 C6 C7 176.97(15)
Ru1 C5 C6 C7 -57.29(14)
C4 C5 C6 Ru1 55.82(13)
C8 C5 C6 Ru1 -125.74(15)
C19 Ru1 C6 C7 174.23(10)
C11 Ru1 C6 C7 -116.27(11)
C5 Ru1 C6 C7 131.99(15)
C4 Ru1 C6 C7 100.83(11)
C2 Ru1 C6 C7 28.51(10)
C3 Ru1 C6 C7 64.21(11)
Cl1 Ru1 C6 C7 -34.27(12)
C19 Ru1 C6 C5 42.24(13)
C11 Ru1 C6 C5 111.74(10)
C4 Ru1 C6 C5 -31.15(9)
C7 Ru1 C6 C5 -131.99(15)
C2 Ru1 C6 C5 -103.48(11)
C3 Ru1 C6 C5 -67.78(10)
Cl1 Ru1 C6 C5 -166.26(7)
C3 C2 C7 C6 -3.1(3)
C1 C2 C7 C6 175.63(16)
Ru1 C2 C7 C6 52.74(14)
C3 C2 C7 Ru1 -55.82(15)
C1 C2 C7 Ru1 122.89(16)
C5 C6 C7 C2 1.6(2)
Ru1 C6 C7 C2 -54.97(15)
C5 C6 C7 Ru1 56.55(14)
C19 Ru1 C7 C2 99.4(5)
C11 Ru1 C7 C2 -159.60(10)
C6 Ru1 C7 C2 132.25(15)
C5 Ru1 C7 C2 102.74(11)
C4 Ru1 C7 C2 64.85(11)
C3 Ru1 C7 C2 28.94(10)
Cl1 Ru1 C7 C2 -71.76(10)
C19 Ru1 C7 C6 -32.9(5)
C11 Ru1 C7 C6 68.15(11)
C5 Ru1 C7 C6 -29.52(10)
C4 Ru1 C7 C6 -67.41(10)
C2 Ru1 C7 C6 -132.25(15)
C3 Ru1 C7 C6 -103.31(11)
Cl1 Ru1 C7 C6 155.99(9)
C6 C5 C8 C10 8.6(2)
C4 C5 C8 C10 -172.98(15)
Ru1 C5 C8 C10 -81.8(2)
C6 C5 C8 C9 133.43(17)
C4 C5 C8 C9 -48.2(2)
Ru1 C5 C8 C9 43.0(2)
C19 Ru1 C11 C12 -179.14(16)
C6 Ru1 C11 C12 42.48(15)
C5 Ru1 C11 C12 78.18(15)
C4 Ru1 C11 C12 96.52(16)
C7 Ru1 C11 C12 8.27(16)
C2 Ru1 C11 C12 -9.65(19)
C3 Ru1 C11 C12 44.5(4)
Cl1 Ru1 C11 C12 -92.88(15)
C19 Ru1 C11 C16 -0.09(11)
C6 Ru1 C11 C16 -138.46(12)
C5 Ru1 C11 C16 -102.77(12)
C4 Ru1 C11 C16 -84.42(14)
C7 Ru1 C11 C16 -172.67(11)
C2 Ru1 C11 C16 169.41(11)
C3 Ru1 C11 C16 -136.4(3)
Cl1 Ru1 C11 C16 86.18(11)
C16 C11 C12 C13 2.7(2)
Ru1 C11 C12 C13 -178.25(12)
C11 C12 C13 C14 -1.0(3)
C12 C13 C14 C15 -0.8(3)
C13 C14 C15 C16 0.7(2)
C14 C15 C16 C11 1.2(2)
C14 C15 C16 N1 -179.41(14)
C12 C11 C16 C15 -2.9(2)
Ru1 C11 C16 C15 177.96(12)
C12 C11 C16 N1 177.72(13)
Ru1 C11 C16 N1 -1.45(17)
C19 N1 C16 C15 -176.53(14)
C17 N1 C16 C15 5.2(3)
C19 N1 C16 C11 2.90(18)
C17 N1 C16 C11 -175.36(15)
C19 N1 C17 C18 0.86(17)
C16 N1 C17 C18 179.18(15)
N1 C17 C18 N2 -0.58(17)
C19 N2 C18 C17 0.12(17)
C20 N2 C18 C17 173.95(14)
C18 N2 C19 N1 0.39(16)
C20 N2 C19 N1 -173.59(13)
C18 N2 C19 Ru1 -174.76(12)
C20 N2 C19 Ru1 11.3(2)
C17 N1 C19 N2 -0.77(16)
C16 N1 C19 N2 -179.40(12)
C17 N1 C19 Ru1 175.47(10)
C16 N1 C19 Ru1 -3.15(17)
C11 Ru1 C19 N2 176.43(17)
C6 Ru1 C19 N2 -109.20(16)
C5 Ru1 C19 N2 -83.94(16)
C4 Ru1 C19 N2 -46.85(17)
C7 Ru1 C19 N2 -80.7(5)
C2 Ru1 C19 N2 8.5(2)
C3 Ru1 C19 N2 -13.35(18)
Cl1 Ru1 C19 N2 90.58(16)
C11 Ru1 C19 N1 1.77(11)
C6 Ru1 C19 N1 76.13(14)
C5 Ru1 C19 N1 101.39(12)
C4 Ru1 C19 N1 138.49(11)
C7 Ru1 C19 N1 104.6(5)
C2 Ru1 C19 N1 -166.15(10)
C3 Ru1 C19 N1 171.98(10)
Cl1 Ru1 C19 N1 -84.09(11)
C19 N2 C20 C21 -154.05(14)
C18 N2 C20 C21 32.9(2)
N2 C20 C21 C22 86.45(18)
N2 C20 C21 C26 -94.65(18)
C26 C21 C22 C23 -1.5(2)
C20 C21 C22 C23 177.37(14)
C26 C21 C22 C28 179.45(14)
C20 C21 C22 C28 -1.6(2)
C21 C22 C23 C24 0.4(2)
C28 C22 C23 C24 179.39(15)
C22 C23 C24 C25 1.4(2)
C22 C23 C24 C29 -175.37(15)
C23 C24 C25 C26 -2.1(2)
C29 C24 C25 C26 174.74(15)
C24 C25 C26 C21 0.9(2)
C24 C25 C26 C27 -177.86(15)
C22 C21 C26 C25 0.9(2)
C20 C21 C26 C25 -178.00(14)
C22 C21 C26 C27 179.68(14)
C20 C21 C26 C27 0.8(2)
